data_7151350
loop_
_publ_author_name
'Karpov, Alexei S.'
'Rominger, Frank'
'M\"uller, Thomas J J'

_publ_section_title
;
 A diversity oriented four-component approach to
 tetrahydro-beta-carbolines initiated by Sonogashira coupling.
;
_journal_issue 24
_journal_name_full 'Organic &amp; biomolecular chemistry'
_journal_page_first 4382
_journal_page_last 4391
_journal_paper_doi 10.1039/b511861a
_journal_volume 3
_journal_year 2005
_chemical_formula_sum 'C27 H30 N2 O3'
_chemical_formula_weight 430.53
_chemical_name_common '6c in paper?'
_chemical_name_systematic
;
?
;
_space_group_IT_number 15
_symmetry_cell_setting monoclinic
_symmetry_space_group_name_Hall '-C 2yc'
_symmetry_space_group_name_H-M 'C 1 2/c 1'
_atom_sites_solution_hydrogens geom
_atom_sites_solution_primary direct
_atom_sites_solution_secondary difmap
_audit_creation_method SHELXL-97
_cell_angle_alpha 90.00
_cell_angle_beta 99.5740(10)
_cell_angle_gamma 90.00
_cell_formula_units_Z 8
_cell_length_a 15.69130(10)
_cell_length_b 16.5338(2)
_cell_length_c 18.1420(2)
_cell_measurement_temperature 298(2)
_cell_volume 4641.15(8)
_computing_cell_refinement 'Bruker SMART'
_computing_data_collection 'Bruker SMART'
_computing_data_reduction 'Bruker SHELXTL'
_computing_molecular_graphics 'Bruker SHELXTL'
_computing_publication_material 'Bruker SHELXTL'
_computing_structure_refinement 'SHELXL-97 (Sheldrick, 1997)'
_computing_structure_solution 'SHELXS-97 (Sheldrick, 1990)'
_diffrn_ambient_temperature 298(2)
_diffrn_measured_fraction_theta_full 0.999
_diffrn_measured_fraction_theta_max 0.999
_diffrn_measurement_device_type 'CCD area detector'
_diffrn_measurement_method 'phi and omega scans'
_diffrn_radiation_monochromator graphite
_diffrn_radiation_source 'fine-focus sealed tube'
_diffrn_radiation_type MoK\a
_diffrn_radiation_wavelength 0.71073
_diffrn_reflns_av_R_equivalents 0.0371
_diffrn_reflns_av_sigmaI/netI 0.0344
_diffrn_reflns_limit_h_max 20
_diffrn_reflns_limit_h_min -20
_diffrn_reflns_limit_k_max 21
_diffrn_reflns_limit_k_min -21
_diffrn_reflns_limit_l_max 23
_diffrn_reflns_limit_l_min -23
_diffrn_reflns_number 23712
_diffrn_reflns_theta_full 27.47
_diffrn_reflns_theta_max 27.47
_diffrn_reflns_theta_min 1.80
_exptl_absorpt_coefficient_mu 0.080
_exptl_absorpt_correction_T_max 0.9763
_exptl_absorpt_correction_T_min 0.9640
_exptl_absorpt_correction_type multi-scan
_exptl_absorpt_process_details 'Blessing, Acta Cryst. (1995) A51 33-38.'
_exptl_crystal_colour colorless
_exptl_crystal_density_diffrn 1.232
_exptl_crystal_density_method 'not measured'
_exptl_crystal_description polyhedron
_exptl_crystal_F_000 1840
_exptl_crystal_size_max 0.46
_exptl_crystal_size_mid 0.32
_exptl_crystal_size_min 0.30
_refine_diff_density_max 0.218
_refine_diff_density_min -0.178
_refine_diff_density_rms 0.050
_refine_ls_extinction_coef 0.0039(4)
_refine_ls_extinction_expression Fc^*^=kFc[1+0.001xFc^2^\l^3^/sin(2\q)]^-1/4^
_refine_ls_extinction_method SHELXL
_refine_ls_goodness_of_fit_ref 1.007
_refine_ls_hydrogen_treatment mixed
_refine_ls_matrix_type full
_refine_ls_number_parameters 300
_refine_ls_number_reflns 5323
_refine_ls_number_restraints 2
_refine_ls_restrained_S_all 1.009
_refine_ls_R_factor_all 0.1037
_refine_ls_R_factor_gt 0.0495
_refine_ls_shift/su_max 0.000
_refine_ls_shift/su_mean 0.000
_refine_ls_structure_factor_coef Fsqd
_refine_ls_weighting_details 'calc w=1/[\s^2^(Fo^2^)+(0.0717P)^2^+0.6652P] where P=(Fo^2^+2Fc^2^)/3'
_refine_ls_weighting_scheme calc
_refine_ls_wR_factor_gt 0.1203
_refine_ls_wR_factor_ref 0.1477
_reflns_number_gt 2835
_reflns_number_total 5323
_reflns_threshold_expression >2sigma(I)
_cod_data_source_file b511861a.txt
_cod_data_source_block aka8
_cod_depositor_comments
;
The following automatic conversions were performed:
'_symmetry_cell_setting' value 'Monoclinic' changed to 'monoclinic'
according to '/home/saulius/struct/CIF-dictionaries/cif_core.dic'
dictionary named 'cif_core.dic' version 2.4.1 from 2010-06-29.

Automatic conversion script
Id: cif_fix_enum 1527 2010-12-29 10:47:43Z saulius 
;
_cod_original_sg_symbol_H-M C2/c
_cod_database_code 7151350

loop_
_symmetry_equiv_pos_as_xyz
'x, y, z'
'-x, y, -z+1/2'
'x+1/2, y+1/2, z'
'-x+1/2, y+1/2, -z+1/2'
'-x, -y, -z'
'x, -y, z-1/2'
'-x+1/2, -y+1/2, -z'
'x+1/2, -y+1/2, z-1/2'

loop_
_atom_site_label
_atom_site_type_symbol
_atom_site_fract_x
_atom_site_fract_y
_atom_site_fract_z
_atom_site_U_iso_or_equiv
_atom_site_adp_type
_atom_site_occupancy
_atom_site_symmetry_multiplicity
_atom_site_calc_flag
_atom_site_refinement_flags
_atom_site_disorder_assembly
_atom_site_disorder_group
C1 C 0.32810(9) 0.26095(11) 0.82967(8) 0.0565(4) Uani 1 1 d . . .
C2 C 0.28090(10) 0.20656(10) 0.77023(9) 0.0556(4) Uani 1 1 d . . .
N3 N 0.32231(10) 0.16377(9) 0.72081(7) 0.0595(4) Uani 1 1 d . . .
H3 H 0.3769(12) 0.1662(10) 0.7148(10) 0.069(5) Uiso 1 1 d . . .
C4 C 0.26146(11) 0.11982(11) 0.67407(9) 0.0600(4) Uani 1 1 d . . .
C5 C 0.27081(14) 0.06935(11) 0.61495(10) 0.0729(5) Uani 1 1 d . . .
H5 H 0.3249 0.0590 0.6025 0.087 Uiso 1 1 calc R . .
C6 C 0.19717(16) 0.03519(13) 0.57543(11) 0.0861(6) Uani 1 1 d . . .
H6 H 0.2015 0.0014 0.5352 0.103 Uiso 1 1 calc R . .
C7 C 0.11668(16) 0.05001(14) 0.59432(13) 0.0908(7) Uani 1 1 d . . .
H7 H 0.0680 0.0266 0.5661 0.109 Uiso 1 1 calc R . .
C8 C 0.10701(13) 0.09844(13) 0.65380(12) 0.0819(6) Uani 1 1 d . . .
H8 H 0.0527 0.1070 0.6664 0.098 Uiso 1 1 calc R . .
C9 C 0.18045(11) 0.13471(11) 0.69511(10) 0.0633(5) Uani 1 1 d . . .
C10 C 0.19506(10) 0.19004(11) 0.75644(9) 0.0623(5) Uani 1 1 d . . .
C11 C 0.13299(11) 0.23121(14) 0.79824(12) 0.0834(6) Uani 1 1 d . . .
H11A H 0.1218 0.1974 0.8392 0.100 Uiso 1 1 calc R . .
H11B H 0.0787 0.2410 0.7653 0.100 Uiso 1 1 calc R . .
C12 C 0.17268(12) 0.31045(14) 0.82797(12) 0.0832(6) Uani 1 1 d . . .
H12A H 0.1731 0.3476 0.7867 0.100 Uiso 1 1 calc R . .
H12B H 0.1375 0.3341 0.8615 0.100 Uiso 1 1 calc R . .
N13 N 0.26135(8) 0.29994(9) 0.86800(8) 0.0624(4) Uani 1 1 d . . .
O14 O 0.22412(9) 0.35658(8) 0.97160(7) 0.0856(4) Uani 1 1 d . . .
C14 C 0.27974(12) 0.32678(10) 0.93954(10) 0.0647(5) Uani 1 1 d . . .
C15 C 0.37036(14) 0.32167(13) 0.97993(11) 0.0817(6) Uani 1 1 d . . .
H15A H 0.3681 0.3106 1.0321 0.098 Uiso 1 1 calc R . .
H15B H 0.3964 0.3746 0.9778 0.098 Uiso 1 1 calc R . .
C16 C 0.43059(12) 0.26019(13) 0.95378(10) 0.0767(6) Uani 1 1 d . . .
H16A H 0.4554 0.2262 0.9955 0.092 Uiso 1 1 calc R . .
H16B H 0.4774 0.2881 0.9357 0.092 Uiso 1 1 calc R . .
C17 C 0.38216(10) 0.20788(11) 0.89185(9) 0.0609(5) Uani 1 1 d . . .
H17 H 0.3407 0.1758 0.9143 0.073 Uiso 1 1 calc R . .
O18 O 0.50402(8) 0.17294(10) 0.83509(8) 0.0915(5) Uani 1 1 d . . .
C18 C 0.44469(10) 0.14800(13) 0.86538(9) 0.0669(5) Uani 1 1 d . . .
C19 C 0.43446(11) 0.06066(12) 0.87960(9) 0.0661(5) Uani 1 1 d . . .
C20 C 0.38001(14) 0.03028(14) 0.92530(11) 0.0852(6) Uani 1 1 d . . .
H20 H 0.3485 0.0662 0.9496 0.102 Uiso 1 1 calc R . .
C21 C 0.37085(15) -0.05135(14) 0.93605(12) 0.0914(7) Uani 1 1 d . . .
H21 H 0.3345 -0.0696 0.9681 0.110 Uiso 1 1 calc R . .
C22 C 0.48115(12) 0.00442(16) 0.84534(12) 0.0880(7) Uani 1 1 d . . .
H22 H 0.5203 0.0225 0.8158 0.106 Uiso 1 1 calc R . .
C23 C 0.47050(14) -0.07714(17) 0.85436(14) 0.0979(8) Uani 1 1 d . . .
H23 H 0.5010 -0.1135 0.8296 0.117 Uiso 1 1 calc R . .
C24 C 0.41485(13) -0.10583(14) 0.89994(11) 0.0786(6) Uani 1 1 d . . .
O25 O 0.40829(10) -0.18788(10) 0.90488(9) 0.1013(5) Uani 1 1 d . . .
C26 C 0.35004(17) -0.21958(15) 0.94993(15) 0.1064(8) Uani 1 1 d . . .
H26A H 0.3647 -0.1988 0.9998 0.160 Uiso 1 1 calc R . .
H26B H 0.3540 -0.2775 0.9510 0.160 Uiso 1 1 calc R . .
H26C H 0.2921 -0.2038 0.9293 0.160 Uiso 1 1 calc R . .
C28 C 0.38085(11) 0.32512(11) 0.79509(9) 0.0663(5) Uani 1 1 d . . .
H28A H 0.4120 0.3577 0.8352 0.080 Uiso 1 1 calc R . .
H28B H 0.4234 0.2975 0.7711 0.080 Uiso 1 1 calc R . .
C29 C 0.32939(15) 0.38122(14) 0.73851(11) 0.0924(7) Uani 1 1 d D A .
H29A H 0.2917 0.3490 0.7020 0.111 Uiso 1 1 calc R . .
H29B H 0.2931 0.4152 0.7639 0.111 Uiso 1 1 calc R . .
C30 C 0.3844(2) 0.43456(18) 0.69804(15) 0.1290(10) Uani 1 1 d D . .
H30A H 0.4194 0.4671 0.7360 0.155 Uiso 0.622(5) 1 calc PR A 1
H30B H 0.4240 0.3989 0.6779 0.155 Uiso 0.622(5) 1 calc PR A 1
H30C H 0.3581 0.4876 0.6895 0.155 Uiso 0.378(5) 1 calc PR A 2
H30D H 0.4413 0.4411 0.7279 0.155 Uiso 0.378(5) 1 calc PR A 2
C31 C 0.3522(3) 0.4859(3) 0.6421(2) 0.131(2) Uani 0.622(5) 1 d PD A 1
H31A H 0.3990 0.5132 0.6246 0.197 Uiso 0.622(5) 1 calc PR A 1
H31B H 0.3155 0.5249 0.6604 0.197 Uiso 0.622(5) 1 calc PR A 1
H31C H 0.3194 0.4558 0.6018 0.197 Uiso 0.622(5) 1 calc PR A 1
C31B C 0.3913(4) 0.3987(4) 0.6308(4) 0.103(3) Uiso 0.378(5) 1 d PD A 2
H31D H 0.4284 0.4306 0.6053 0.155 Uiso 0.378(5) 1 calc PR A 2
H31E H 0.3351 0.3950 0.6006 0.155 Uiso 0.378(5) 1 calc PR A 2
H31F H 0.4152 0.3454 0.6396 0.155 Uiso 0.378(5) 1 calc PR A 2

loop_
_atom_site_aniso_label
_atom_site_aniso_U_11
_atom_site_aniso_U_22
_atom_site_aniso_U_33
_atom_site_aniso_U_23
_atom_site_aniso_U_13
_atom_site_aniso_U_12
C1 0.0437(9) 0.0784(11) 0.0504(9) -0.0033(8) 0.0162(7) 0.0048(8)
C2 0.0457(9) 0.0746(11) 0.0498(9) -0.0017(8) 0.0174(7) 0.0035(8)
N3 0.0471(8) 0.0798(10) 0.0556(8) -0.0071(7) 0.0198(7) 0.0012(7)
C4 0.0621(10) 0.0674(11) 0.0516(9) 0.0018(9) 0.0130(8) 0.0009(9)
C5 0.0837(14) 0.0735(12) 0.0636(11) -0.0040(10) 0.0187(10) 0.0038(10)
C6 0.1127(19) 0.0756(13) 0.0691(13) -0.0105(10) 0.0127(13) -0.0086(12)
C7 0.0964(17) 0.0866(15) 0.0839(15) -0.0100(12) -0.0014(13) -0.0254(13)
C8 0.0676(12) 0.0954(15) 0.0810(13) -0.0023(12) 0.0071(11) -0.0162(11)
C9 0.0558(10) 0.0746(12) 0.0603(10) 0.0027(9) 0.0119(8) -0.0043(9)
C10 0.0450(9) 0.0851(12) 0.0592(10) -0.0022(9) 0.0158(8) 0.0000(8)
C11 0.0450(10) 0.1265(18) 0.0814(13) -0.0145(13) 0.0189(9) 0.0044(11)
C12 0.0544(11) 0.1117(16) 0.0852(13) -0.0174(12) 0.0164(10) 0.0235(11)
N13 0.0518(8) 0.0797(10) 0.0591(9) -0.0072(7) 0.0194(7) 0.0086(7)
O14 0.1005(10) 0.0856(9) 0.0826(9) -0.0118(7) 0.0498(8) 0.0092(7)
C14 0.0756(12) 0.0643(11) 0.0607(11) -0.0010(9) 0.0306(10) 0.0002(9)
C15 0.0938(15) 0.0876(14) 0.0628(11) -0.0098(11) 0.0109(11) 0.0007(11)
C16 0.0690(12) 0.1061(16) 0.0546(10) 0.0017(10) 0.0092(9) 0.0010(11)
C17 0.0495(9) 0.0827(12) 0.0538(9) 0.0021(9) 0.0185(8) 0.0055(8)
O18 0.0578(8) 0.1285(12) 0.0971(10) 0.0077(9) 0.0387(8) 0.0139(7)
C18 0.0425(9) 0.1063(16) 0.0537(10) -0.0011(10) 0.0131(8) 0.0128(9)
C19 0.0486(10) 0.0956(15) 0.0552(10) -0.0044(9) 0.0121(8) 0.0221(9)
C20 0.0963(15) 0.0884(16) 0.0808(13) -0.0027(11) 0.0436(12) 0.0284(12)
C21 0.1105(17) 0.0885(16) 0.0840(14) 0.0044(12) 0.0418(13) 0.0307(13)
C22 0.0600(12) 0.1160(19) 0.0931(15) -0.0124(13) 0.0281(11) 0.0228(12)
C23 0.0719(14) 0.115(2) 0.1083(18) -0.0277(15) 0.0194(13) 0.0378(13)
C24 0.0720(13) 0.0900(16) 0.0698(12) -0.0096(11) 0.0000(10) 0.0306(11)
O25 0.1047(12) 0.0900(12) 0.1053(12) -0.0151(9) 0.0060(10) 0.0352(9)
C26 0.1133(19) 0.0937(17) 0.1070(18) -0.0027(14) 0.0027(16) 0.0185(15)
C28 0.0598(10) 0.0863(13) 0.0553(10) -0.0045(9) 0.0166(8) -0.0072(9)
C29 0.1025(16) 0.1016(16) 0.0698(12) 0.0116(12) 0.0047(12) -0.0145(13)
C30 0.176(3) 0.124(2) 0.0885(17) 0.0189(17) 0.0273(18) -0.035(2)
C31 0.146(4) 0.137(4) 0.104(3) 0.047(3) -0.003(3) -0.026(3)

loop_
_atom_type_symbol
_atom_type_description
_atom_type_scat_dispersion_real
_atom_type_scat_dispersion_imag
_atom_type_scat_source
C C 0.0033 0.0016 'International Tables Vol C Tables 4.2.6.8 and 6.1.1.4'
H H 0.0000 0.0000 'International Tables Vol C Tables 4.2.6.8 and 6.1.1.4'
N N 0.0061 0.0033 'International Tables Vol C Tables 4.2.6.8 and 6.1.1.4'
O O 0.0106 0.0060 'International Tables Vol C Tables 4.2.6.8 and 6.1.1.4'

loop_
_geom_angle_atom_site_label_1
_geom_angle_atom_site_label_2
_geom_angle_atom_site_label_3
_geom_angle
_geom_angle_site_symmetry_1
_geom_angle_site_symmetry_3
_geom_angle_publ_flag
N13 C1 C2 106.98(12) . . ?
N13 C1 C28 110.93(14) . . ?
C2 C1 C28 110.73(13) . . ?
N13 C1 C17 104.15(12) . . ?
C2 C1 C17 109.01(14) . . ?
C28 C1 C17 114.60(13) . . ?
C10 C2 N3 109.64(15) . . ?
C10 C2 C1 127.53(14) . . ?
N3 C2 C1 122.83(13) . . ?
C4 N3 C2 108.46(14) . . ?
N3 C4 C5 130.06(16) . . ?
N3 C4 C9 107.82(15) . . ?
C5 C4 C9 122.11(17) . . ?
C6 C5 C4 117.56(19) . . ?
C5 C6 C7 121.3(2) . . ?
C8 C7 C6 121.5(2) . . ?
C7 C8 C9 118.8(2) . . ?
C8 C9 C4 118.65(17) . . ?
C8 C9 C10 134.57(17) . . ?
C4 C9 C10 106.72(15) . . ?
C2 C10 C9 107.35(14) . . ?
C2 C10 C11 121.73(16) . . ?
C9 C10 C11 130.77(15) . . ?
C10 C11 C12 108.14(15) . . ?
N13 C12 C11 111.98(16) . . ?
C14 N13 C12 117.88(14) . . ?
C14 N13 C1 122.11(14) . . ?
C12 N13 C1 120.01(13) . . ?
O14 C14 N13 121.93(18) . . ?
O14 C14 C15 118.99(17) . . ?
N13 C14 C15 119.07(15) . . ?
C14 C15 C16 118.52(16) . . ?
C15 C16 C17 110.61(15) . . ?
C16 C17 C18 109.48(14) . . ?
C16 C17 C1 111.04(15) . . ?
C18 C17 C1 115.92(13) . . ?
O18 C18 C19 121.18(16) . . ?
O18 C18 C17 119.84(19) . . ?
C19 C18 C17 118.94(15) . . ?
C20 C19 C22 116.7(2) . . ?
C20 C19 C18 123.75(16) . . ?
C22 C19 C18 119.55(18) . . ?
C21 C20 C19 122.15(18) . . ?
C24 C21 C20 120.4(2) . . ?
C23 C22 C19 121.3(2) . . ?
C22 C23 C24 120.7(2) . . ?
O25 C24 C21 125.0(2) . . ?
O25 C24 C23 116.26(19) . . ?
C21 C24 C23 118.7(2) . . ?
C24 O25 C26 117.80(17) . . ?
C29 C28 C1 115.84(15) . . ?
C30 C29 C28 113.9(2) . . ?
C31 C30 C31B 71.4(4) . . ?
C31 C30 C29 124.0(3) . . ?
C31B C30 C29 108.4(4) . . ?

loop_
_geom_bond_atom_site_label_1
_geom_bond_atom_site_label_2
_geom_bond_distance
_geom_bond_site_symmetry_2
_geom_bond_publ_flag
C1 N13 1.4961(19) . ?
C1 C2 1.502(2) . ?
C1 C28 1.542(2) . ?
C1 C17 1.563(2) . ?
C2 C10 1.356(2) . ?
C2 N3 1.386(2) . ?
N3 C4 1.375(2) . ?
C4 C5 1.386(2) . ?
C4 C9 1.408(2) . ?
C5 C6 1.376(3) . ?
C6 C7 1.384(3) . ?
C7 C8 1.372(3) . ?
C8 C9 1.401(3) . ?
C9 C10 1.429(2) . ?
C10 C11 1.494(2) . ?
C11 C12 1.511(3) . ?
C12 N13 1.469(2) . ?
N13 C14 1.357(2) . ?
O14 C14 1.2295(19) . ?
C14 C15 1.490(3) . ?
C15 C16 1.517(3) . ?
C16 C17 1.518(2) . ?
C17 C18 1.527(2) . ?
O18 C18 1.228(2) . ?
C18 C19 1.480(3) . ?
C19 C20 1.380(3) . ?
C19 C22 1.393(2) . ?
C20 C21 1.375(3) . ?
C21 C24 1.367(3) . ?
C22 C23 1.372(3) . ?
C23 C24 1.382(3) . ?
C24 O25 1.365(3) . ?
O25 C26 1.424(3) . ?
C28 C29 1.513(3) . ?
C29 C30 1.508(3) . ?
C30 C31 1.354(4) . ?
C30 C31B 1.377(6) . ?
